data_4347040
loop_
_publ_author_name
'Fleischmann, Martin'
'D\"utsch, Luis'
'Elsayed Moussa, Mehdi'
'Bal\'azs, G\'abor'
'Kremer, Werner'
'Lescop, Christophe'
'Scheer, Manfred'

_publ_section_title
;
 Self-Assembly of Reactive Linear Cu3 Building Blocks for Supramolecular
 Coordination Chemistry and Their Reactivity toward E(n) Ligand Complexes.
;
_journal_issue 6
_journal_name_full 'Inorganic chemistry'
_journal_page_first 2840
_journal_page_last 2854
_journal_paper_doi 10.1021/acs.inorgchem.5b02641
_journal_volume 55
_journal_year 2016
_chemical_formula_moiety 'B F4, C84 H88 Cu3 Fe2 I2 P16, 2.29(C H2 Cl2)'
_chemical_formula_sum 'C86.29 H92.58 B Cl4.58 Cu3 F4 Fe2 I2 P16'
_chemical_formula_weight 2430.47
_space_group_crystal_system monoclinic
_space_group_IT_number 14
_space_group_name_Hall '-P 2yn'
_space_group_name_H-M_alt 'P 1 21/n 1'
_atom_sites_solution_hydrogens geom
_atom_sites_solution_primary direct
_audit_creation_date 2015-07-16
_audit_creation_method
;
Olex2 1.2
(compiled 2015.01.26 svn.r3150 for OlexSys, GUI svn.r4998)
;
_cell_angle_alpha 90
_cell_angle_beta 98.126(2)
_cell_angle_gamma 90
_cell_formula_units_Z 4
_cell_length_a 24.5036(5)
_cell_length_b 15.3314(3)
_cell_length_c 26.5971(6)
_cell_measurement_reflns_used 28180
_cell_measurement_temperature 123.0(2)
_cell_measurement_theta_max 66.7360
_cell_measurement_theta_min 3.3430
_cell_volume 9891.5(4)
_computing_cell_refinement
;
CrysAlisPro, Agilent Technologies,
Version 1.171.37.34 (release 22-05-2014 CrysAlis171 .NET)
(compiled May 22 2014,16:03:01)
;
_computing_data_collection
;
CrysAlisPro, Agilent Technologies,
Version 1.171.37.34 (release 22-05-2014 CrysAlis171 .NET)
(compiled May 22 2014,16:03:01)
;
_computing_data_reduction
;
CrysAlisPro, Agilent Technologies,
Version 1.171.37.34 (release 22-05-2014 CrysAlis171 .NET)
(compiled May 22 2014,16:03:01)
;
_computing_molecular_graphics 'Olex2 (Dolomanov et al., 2009)'
_computing_publication_material 'Olex2 (Dolomanov et al., 2009)'
_computing_structure_refinement 'ShelXL (Sheldrick, 2008)'
_computing_structure_solution 'ShelXT (Sheldrick, 2015)'
_diffrn_ambient_environment N~2~
_diffrn_ambient_temperature 123.0(2)
_diffrn_detector 'CCD plate'
_diffrn_detector_area_resol_mean 10.3546
_diffrn_detector_type Atlas
_diffrn_measured_fraction_theta_full 0.961
_diffrn_measured_fraction_theta_max 0.961
_diffrn_measurement_details
;
#__ type_ start__ end____ width___ exp.time_
  1 omega  -88.00   -7.00   0.5000   20.0000
omega____ theta____ kappa____ phi______ frames
    -      -41.0814  125.0000  -60.0000 162

#__ type_ start__ end____ width___ exp.time_
  2 omega  -28.00   56.00   0.5000   20.0000
omega____ theta____ kappa____ phi______ frames
    -       41.0814  -37.0000 -150.0000 168

#__ type_ start__ end____ width___ exp.time_
  3 omega   62.00  135.00   0.5000   80.0000
omega____ theta____ kappa____ phi______ frames
    -       92.6403   61.0000   90.0000 146

#__ type_ start__ end____ width___ exp.time_
  4 omega   18.00   77.00   0.5000   80.0000
omega____ theta____ kappa____ phi______ frames
    -       92.6403  -45.0000 -180.0000 118

#__ type_ start__ end____ width___ exp.time_
  5 omega   28.00   71.00   0.5000   80.0000
omega____ theta____ kappa____ phi______ frames
    -       92.6403  -45.0000   90.0000 86

#__ type_ start__ end____ width___ exp.time_
  6 omega   70.00  150.00   0.5000   80.0000
omega____ theta____ kappa____ phi______ frames
    -       92.6403   45.0000   30.0000 160

#__ type_ start__ end____ width___ exp.time_
  7 omega   87.00  158.00   0.5000   80.0000
omega____ theta____ kappa____ phi______ frames
    -       92.6403  125.0000  -60.0000 142

#__ type_ start__ end____ width___ exp.time_
  8 omega   21.00   72.00   0.5000   80.0000
omega____ theta____ kappa____ phi______ frames
    -       92.6403  -45.0000  -90.0000 102

#__ type_ start__ end____ width___ exp.time_
  9 omega -120.00   -7.00   0.5000   20.0000
omega____ theta____ kappa____ phi______ frames
    -      -41.0814  -77.0000  -60.0000 226

#__ type_ start__ end____ width___ exp.time_
 10 omega -117.00  -15.00   0.5000   20.0000
omega____ theta____ kappa____ phi______ frames
    -      -41.0814  -37.0000  150.0000 204

#__ type_ start__ end____ width___ exp.time_
 11 omega   18.00   77.00   0.5000   80.0000
omega____ theta____ kappa____ phi______ frames
    -       92.6403  -45.0000    0.0000 118

#__ type_ start__ end____ width___ exp.time_
 12 omega   62.00  117.00   0.5000   80.0000
omega____ theta____ kappa____ phi______ frames
    -       92.6403   61.0000  150.0000 110

#__ type_ start__ end____ width___ exp.time_
 13 omega   65.00  158.00   0.5000   80.0000
omega____ theta____ kappa____ phi______ frames
    -       92.6403   45.0000  -90.0000 186
;
_diffrn_measurement_device 'four-circle diffractometer'
_diffrn_measurement_device_type 'SuperNova, Single source at offset, Atlas'
_diffrn_measurement_method '\w scans'
_diffrn_orient_matrix_UB_11 0.0179640000
_diffrn_orient_matrix_UB_12 -0.0524548000
_diffrn_orient_matrix_UB_13 0.0490163000
_diffrn_orient_matrix_UB_21 0.0583244000
_diffrn_orient_matrix_UB_22 -0.0093396000
_diffrn_orient_matrix_UB_23 -0.0146124000
_diffrn_orient_matrix_UB_31 0.0174219000
_diffrn_orient_matrix_UB_32 0.0851626000
_diffrn_orient_matrix_UB_33 0.0285255000
_diffrn_radiation_monochromator mirror
_diffrn_radiation_probe x-ray
_diffrn_radiation_type CuK\a
_diffrn_radiation_wavelength 1.54184
_diffrn_reflns_av_R_equivalents 0.0671
_diffrn_reflns_av_unetI/netI 0.0456
_diffrn_reflns_Laue_measured_fraction_full 0.961
_diffrn_reflns_Laue_measured_fraction_max 0.961
_diffrn_reflns_limit_h_max 28
_diffrn_reflns_limit_h_min -28
_diffrn_reflns_limit_k_max 18
_diffrn_reflns_limit_k_min -16
_diffrn_reflns_limit_l_max 31
_diffrn_reflns_limit_l_min -31
_diffrn_reflns_number 51872
_diffrn_reflns_point_group_measured_fraction_full 0.961
_diffrn_reflns_point_group_measured_fraction_max 0.961
_diffrn_reflns_theta_full 66.850
_diffrn_reflns_theta_max 66.850
_diffrn_reflns_theta_min 3.336
_diffrn_source 'sealed X-ray tube'
_diffrn_source_type 'SuperNova (Cu) X-ray Source'
_exptl_absorpt_coefficient_mu 11.902
_exptl_absorpt_correction_T_max 0.700
_exptl_absorpt_correction_T_min 0.322
_exptl_absorpt_correction_type gaussian
_exptl_absorpt_process_details
;
CrysAlisPro, Agilent Technologies,
Version 1.171.37.34 (release 22-05-2014 CrysAlis171 .NET)
(compiled May 22 2014,16:03:01)
Numerical absorption correction based on gaussian integration over
			a multifaceted crystal model
Empirical absorption correction using spherical harmonics,
 implemented in SCALE3 ABSPACK scaling algorithm.
;
_exptl_crystal_colour 'clear green'
_exptl_crystal_colour_lustre clear
_exptl_crystal_colour_primary green
_exptl_crystal_density_diffrn 1.632
_exptl_crystal_description prism
_exptl_crystal_F_000 4857
_exptl_crystal_size_max 0.188
_exptl_crystal_size_mid 0.0679
_exptl_crystal_size_min 0.034
_refine_diff_density_max 2.511
_refine_diff_density_min -1.956
_refine_diff_density_rms 0.237
_refine_ls_extinction_method none
_refine_ls_goodness_of_fit_ref 1.089
_refine_ls_hydrogen_treatment constr
_refine_ls_matrix_type full
_refine_ls_number_parameters 1132
_refine_ls_number_reflns 16887
_refine_ls_number_restraints 55
_refine_ls_restrained_S_all 1.088
_refine_ls_R_factor_all 0.1111
_refine_ls_R_factor_gt 0.1027
_refine_ls_shift/su_max 0.000
_refine_ls_shift/su_mean 0.000
_refine_ls_structure_factor_coef Fsqd
_refine_ls_weighting_details 'w=1/[\s^2^(Fo^2^)+(0.0069P)^2^+544.3885P] where P=(Fo^2^+2Fc^2^)/3'
_refine_ls_weighting_scheme calc
_refine_ls_wR_factor_gt 0.2593
_refine_ls_wR_factor_ref 0.2633
_reflns_Friedel_coverage 0.000
_reflns_number_gt 14515
_reflns_number_total 16887
_reflns_threshold_expression 'I > 2\s(I)'
_cod_data_source_file ic5b02641_si_014.cif
_cod_data_source_block mf225_new_dr2
_cod_database_code 4347040
_chemical_oxdiff_formula Cu3I2(P3C32H29)2(C10H15FeP5)2(BF4)(CH2Cl2)2
_shelx_space_group_comment
;
The symmetry employed for this shelxl refinement is uniquely defined
by the following loop, which should always be used as a source of
symmetry information in preference to the above space-group names.
They are only intended as comments.
;
_reflns_odcompleteness_completeness 95.38
_reflns_odcompleteness_iscentric 1
_reflns_odcompleteness_theta 66.97
_olex2_refinement_description
;
1. Fixed Uiso
 At 1.2 times of:
  All C(H) groups, All C(H,H) groups
 At 1.5 times of:
  All C(H,H,H) groups
2. Restrained distances
 Cl7-C88 = Cl6-C88
 1.72 with sigma of 0.02
 Cl7-Cl6
 2.92 with sigma of 0.02
 Cl5-Cl8
 2.92 with sigma of 0.02
 Cl3-Cl4
 2.92 with sigma of 0.02
 Cl3-C99 = Cl4-C99 = Cl8-C87 = Cl5-C87
 1.72 with sigma of 0.02
3. Uiso/Uaniso restraints and constraints
Uanis(C99) \\sim Ueq, Uanis(C87) \\sim Ueq, Uanis(Cl3) \\sim Ueq: with sigma of
0.05 and sigma for terminal atoms of 0.1
Uanis(Cl4) \\sim Ueq: with sigma of 0.1 and sigma for terminal atoms of 0.2
Uanis(B1) \\sim Ueq, Uanis(F1) \\sim Ueq: with sigma of 0.005 and sigma for
terminal atoms of 0.01
Uanis(Cl8) = Uanis(Cl5)
Uiso(F6) = Uiso(F7) = Uiso(F5) = Uiso(F8) = Uiso(B2)
4. Same fragment restrains
{F1, F2, F3, F4, B1} sigma for 1-2: 0.02, 1-3: 0.04
as
{F5, F6, F7, F8, B2}
5. Others
 Fixed Sof: F1(0.65) F2(0.65) F3(0.65) F4(0.65) B1(0.65) F5(0.35) F6(0.35)
 F7(0.35) F8(0.35) B2(0.35) Cl5(0.58) Cl3(0.42) Cl6(0.29) C99(0.42) H99A(0.42)
 H99B(0.42) C87(0.58) H87A(0.58) H87B(0.58) C88(0.29) H88A(0.29) H88B(0.29)
 Cl4(0.42) Cl8(0.58) Cl7(0.29)
6.a Secondary CH2 refined with riding coordinates:
 C99(H99A,H99B), C21(H21A,H21B), C22(H22A,H22B), C23(H23A,H23B), C24(H24A,
 H24B), C85(H85A,H85B), C87(H87A,H87B), C88(H88A,H88B)
6.b Aromatic/amide H refined with riding coordinates:
 C70(H70), C81(H81), C45(H45), C39(H39), C64(H64), C53(H53), C80(H80),
 C33(H33), C76(H76), C28(H28), C48(H48), C56(H56), C72(H72), C44(H44), C52(H52),
  C60(H60), C68(H68), C42(H42), C46(H46), C50(H50), C54(H54), C58(H58),
 C62(H62), C66(H66), C74(H74), C78(H78), C47(H47), C51(H51), C26(H26), C27(H27),
  C57(H57), C82(H82), C59(H59), C83(H83), C63(H63), C65(H65), C69(H69),
 C71(H71), C35(H35), C36(H36), C75(H75), C77(H77), C38(H38), C40(H40), C41(H41),
  C84(H84), C29(H29), C30(H30), C32(H32), C34(H34)
6.c Idealised Me refined as rotating group:
 C9(H9A,H9B,H9C), C6(H6A,H6B,H6C), C7(H7A,H7B,H7C), C8(H8A,H8B,H8C), C10(H10A,
 H10B,H10C), C16(H16A,H16B,H16C), C17(H17A,H17B,H17C), C18(H18A,H18B,H18C),
 C19(H19A,H19B,H19C), C20(H20A,H20B,H20C)
;
_shelx_shelxl_version_number 2014/7
_olex2_exptl_crystal_mounting_method 'mineral oil'
_olex2_submission_original_sample_id MF225
_olex2_submission_special_instructions 'No special instructions were received'

loop_
_space_group_symop_operation_xyz
'x, y, z'
'-x+1/2, y+1/2, -z+1/2'
'-x, -y, -z'
'x-1/2, -y-1/2, z-1/2'

loop_
_atom_site_label
_atom_site_type_symbol
_atom_site_fract_x
_atom_site_fract_y
_atom_site_fract_z
_atom_site_U_iso_or_equiv
_atom_site_adp_type
_atom_site_occupancy
_atom_site_site_symmetry_order
_atom_site_calc_flag
_atom_site_refinement_flags_posn
_atom_site_refinement_flags_adp
_atom_site_refinement_flags_occupancy
_atom_site_disorder_assembly
_atom_site_disorder_group
F1 F 0.1813(7) 0.7564(15) 0.4856(8) 0.041(4) Uani 0.65 1 d D U P A 1
F2 F 0.1176(9) 0.672(2) 0.4487(13) 0.144(15) Uani 0.65 1 d D . P A 1
F3 F 0.1020(7) 0.811(2) 0.4433(10) 0.111(11) Uani 0.65 1 d D . P A 1
F4 F 0.1000(10) 0.7373(16) 0.5156(8) 0.062(7) Uani 0.65 1 d D . P A 1
B1 B 0.1261(11) 0.7451(16) 0.4724(10) 0.029(6) Uani 0.65 1 d D U P A 1
F5 F 0.1123(18) 0.745(3) 0.4320(15) 0.084(8) Uiso 0.35 1 d D . P B 2
F6 F 0.1377(17) 0.865(2) 0.4727(15) 0.084(8) Uiso 0.35 1 d D . P B 2
F7 F 0.098(3) 0.764(4) 0.514(2) 0.084(8) Uiso 0.35 1 d D . P B 2
F8 F 0.184(2) 0.752(4) 0.495(2) 0.084(8) Uiso 0.35 1 d D . P B 2
B2 B 0.131(2) 0.782(3) 0.4780(17) 0.084(8) Uiso 0.35 1 d D . P B 2
Fe2 Fe 0.41638(9) 0.78686(16) 0.81452(9) 0.0304(5) Uani 1 1 d . . . . .
Cl5 Cl 0.2304(6) 1.2546(11) 0.4712(10) 0.171(7) Uani 0.58 1 d D . P C 4
I1 I 0.44081(3) 0.74273(6) 0.45266(3) 0.0261(2) Uani 1 1 d . . . . .
Cl3 Cl 0.1586(17) 1.059(3) 0.4325(7) 0.27(3) Uani 0.42 1 d D U P D 3
C70 C 0.4179(6) 0.3697(9) 0.5519(6) 0.032(3) Uani 1 1 d . . . . .
H70 H 0.4376 0.3181 0.5586 0.039 Uiso 1 1 calc R . . . .
Cl6 Cl -0.0026(8) 0.917(2) 0.5315(10) 0.071(8) Uani 0.29 1 d D . P E -5
C14 C 0.4805(7) 0.7736(11) 0.8760(7) 0.043(4) Uani 1 1 d . . . . .
I2 I 0.43432(4) 0.75593(6) 0.61065(4) 0.0295(2) Uani 1 1 d . . . . .
C9 C 0.4758(8) 0.7569(18) 0.1246(9) 0.072(7) Uani 1 1 d . . . . .
H9A H 0.4710 0.7335 0.0908 0.109 Uiso 1 1 calc GR . . . .
H9B H 0.5094 0.7347 0.1432 0.109 Uiso 1 1 calc GR . . . .
H9C H 0.4776 0.8194 0.1230 0.109 Uiso 1 1 calc GR . . . .
C81 C 0.1517(7) 0.6238(15) 0.3211(8) 0.056(5) Uani 1 1 d . . . . .
H81 H 0.1192 0.6536 0.3241 0.067 Uiso 1 1 calc R . . . .
Cu3 Cu 0.33971(8) 0.76795(13) 0.64898(8) 0.0266(5) Uani 1 1 d . . . . .
C2 C 0.3664(8) 0.6531(13) 0.1911(8) 0.055(5) Uani 1 1 d . . . . .
C45 C 0.3232(9) 1.1540(11) 0.6269(6) 0.048(5) Uani 1 1 d . . . . .
H45 H 0.3027 1.2052 0.6224 0.057 Uiso 1 1 calc R . . . .
Cl2 Cl 0.0442(5) 0.4393(11) 0.4707(4) 0.194(6) Uani 1 1 d . . . . .
C39 C 0.3642(6) 1.1333(9) 0.4942(6) 0.028(3) Uani 1 1 d . . . . .
H39 H 0.3458 1.1849 0.4842 0.034 Uiso 1 1 calc R . . . .
C64 C 0.3598(7) 0.3803(11) 0.6824(7) 0.040(4) Uani 1 1 d . . . . .
H64 H 0.3748 0.3261 0.6921 0.048 Uiso 1 1 calc R . . . .
C53 C 0.1319(6) 0.8731(15) 0.6374(7) 0.052(5) Uani 1 1 d . . . . .
H53 H 0.1004 0.8460 0.6209 0.062 Uiso 1 1 calc R . . . .
C80 C 0.1966(8) 0.6286(13) 0.3590(7) 0.049(5) Uani 1 1 d . . . . .
H80 H 0.1930 0.6575 0.3891 0.059 Uiso 1 1 calc R . . . .
C33 C 0.3364(10) 1.1128(11) 0.3519(7) 0.054(5) Uani 1 1 d . . . . .
H33 H 0.3173 1.1619 0.3386 0.065 Uiso 1 1 calc R . . . .
C76 C 0.4093(7) 0.3579(11) 0.3948(8) 0.047(5) Uani 1 1 d . . . . .
H76 H 0.4302 0.3076 0.3934 0.057 Uiso 1 1 calc R . . . .
C12 C 0.4797(6) 0.7089(11) 0.7971(7) 0.039(4) Uani 1 1 d . . . . .
C1 C 0.3441(7) 0.7384(13) 0.1791(7) 0.045(4) Uani 1 1 d . . . . .
C13 C 0.4724(8) 0.6926(12) 0.8490(7) 0.047(4) Uani 1 1 d . . . . .
C28 C 0.1412(7) 0.8447(13) 0.2755(8) 0.052(5) Uani 1 1 d . . . . .
H28 H 0.1092 0.8366 0.2527 0.062 Uiso 1 1 calc R . . . .
P16 P 0.30682(14) 0.6094(2) 0.39970(13) 0.0216(7) Uani 1 1 d . . . . .
P10 P 0.3400(2) 0.6952(4) 0.7921(2) 0.0524(13) Uani 1 1 d . . . . .
C48 C 0.3825(7) 1.0010(11) 0.6425(7) 0.041(4) Uani 1 1 d . . . . .
H48 H 0.4029 0.9500 0.6487 0.049 Uiso 1 1 calc R . . . .
Cu2 Cu 0.37078(8) 0.75223(12) 0.52051(8) 0.0242(4) Uani 1 1 d . . . . .
P13 P 0.29399(15) 0.8916(2) 0.61962(14) 0.0262(8) Uani 1 1 d . . . . .
Cl1 Cl 0.1609(4) 0.4385(7) 0.5093(3) 0.121(3) Uani 1 1 d . . . . .
C56 C 0.2161(6) 0.6425(11) 0.7014(6) 0.037(4) Uani 1 1 d . . . . .
H56 H 0.2486 0.6413 0.7241 0.044 Uiso 1 1 calc R . . . .
Cu1 Cu 0.34975(8) 0.73648(13) 0.38715(8) 0.0270(5) Uani 1 1 d . . . . .
C72 C 0.3312(6) 0.4475(9) 0.5387(5) 0.024(3) Uani 1 1 d . . . . .
H72 H 0.2930 0.4472 0.5359 0.029 Uiso 1 1 calc R . . . .
C99 C 0.131(3) 1.013(4) 0.4836(14) 0.14(3) Uani 0.42 1 d D U P D 3
H99A H 0.0913 1.0119 0.4753 0.170 Uiso 0.42 1 calc R . P D 3
H99B H 0.1436 0.9529 0.4876 0.170 Uiso 0.42 1 calc R . P D 3
C44 C 0.2980(7) 1.0747(10) 0.6236(6) 0.039(4) Uani 1 1 d . . . . .
H44 H 0.2598 1.0726 0.6162 0.046 Uiso 1 1 calc R . . . .
C5 C 0.3822(7) 0.7858(12) 0.1558(7) 0.043(4) Uani 1 1 d . . . . .
C52 C 0.1297(7) 0.9204(12) 0.6840(7) 0.042(4) Uani 1 1 d . . . . .
H52 H 0.0966 0.9264 0.6969 0.051 Uiso 1 1 calc R . . . .
C6 C 0.2886(8) 0.7676(15) 0.1871(9) 0.066(6) Uani 1 1 d . . . . .
H6A H 0.2627 0.7532 0.1577 0.100 Uiso 1 1 calc GR . . . .
H6B H 0.2889 0.8296 0.1922 0.100 Uiso 1 1 calc GR . . . .
H6C H 0.2782 0.7391 0.2164 0.100 Uiso 1 1 calc GR . . . .
C60 C 0.1705(6) 0.6459(13) 0.6169(7) 0.043(4) Uani 1 1 d . . . . .
H60 H 0.1707 0.6471 0.5820 0.052 Uiso 1 1 calc R . . . .
C7 C 0.3400(9) 0.5784(14) 0.2164(10) 0.074(7) Uani 1 1 d . . . . .
H7A H 0.3124 0.6010 0.2351 0.111 Uiso 1 1 calc GR . . . .
H7B H 0.3677 0.5484 0.2391 0.111 Uiso 1 1 calc GR . . . .
H7C H 0.3233 0.5386 0.1909 0.111 Uiso 1 1 calc GR . . . .
C68 C 0.4160(6) 0.5235(10) 0.5344(5) 0.027(3) Uani 1 1 d . . . . .
H68 H 0.4348 0.5746 0.5291 0.033 Uiso 1 1 calc R . . . .
C8 C 0.4556(10) 0.5727(15) 0.1740(10) 0.076(7) Uani 1 1 d . . . . .
H8A H 0.4690 0.5582 0.2086 0.114 Uiso 1 1 calc GR . . . .
H8B H 0.4861 0.5869 0.1565 0.114 Uiso 1 1 calc GR . . . .
H8C H 0.4360 0.5238 0.1577 0.114 Uiso 1 1 calc GR . . . .
P12 P 0.32353(14) 0.8775(2) 0.50806(14) 0.0222(7) Uani 1 1 d . . . . .
Fe1 Fe 0.41901(10) 0.74567(18) 0.22883(10) 0.0393(6) Uani 1 1 d . . . . .
C42 C 0.4179(6) 0.9801(10) 0.5220(6) 0.031(3) Uani 1 1 d . . . . .
H42 H 0.4367 0.9287 0.5317 0.037 Uiso 1 1 calc R . . . .
C10 C 0.3727(10) 0.8766(14) 0.1354(8) 0.066(6) Uani 1 1 d . . . . .
H10A H 0.3529 0.8740 0.1016 0.099 Uiso 1 1 calc GR . . . .
H10B H 0.4075 0.9049 0.1347 0.099 Uiso 1 1 calc GR . . . .
H10C H 0.3516 0.9089 0.1568 0.099 Uiso 1 1 calc GR . . . .
C46 C 0.3805(9) 1.1563(13) 0.6371(7) 0.056(5) Uani 1 1 d . . . . .
H46 H 0.3989 1.2095 0.6382 0.067 Uiso 1 1 calc R . . . .
C11 C 0.4948(6) 0.7965(12) 0.7931(6) 0.038(4) Uani 1 1 d . . . . .
C50 C 0.2254(6) 0.9481(10) 0.6885(6) 0.035(4) Uani 1 1 d . . . . .
H50 H 0.2573 0.9726 0.7060 0.042 Uiso 1 1 calc R . . . .
P1 P 0.39479(18) 0.7465(3) 0.31258(17) 0.0409(10) Uani 1 1 d . . . . .
C54 C 0.1804(6) 0.8682(13) 0.6176(7) 0.045(5) Uani 1 1 d . . . . .
H54 H 0.1813 0.8400 0.5868 0.054 Uiso 1 1 calc R . . . .
P2 P 0.40129(19) 0.8688(3) 0.27721(17) 0.0408(10) Uani 1 1 d . . . . .
C58 C 0.1188(7) 0.6430(13) 0.6874(8) 0.050(5) Uani 1 1 d . . . . .
H58 H 0.0854 0.6428 0.7002 0.060 Uiso 1 1 calc R . . . .
P3 P 0.4761(2) 0.8692(3) 0.2469(2) 0.0507(12) Uani 1 1 d . . . . .
C62 C 0.3723(6) 0.5305(10) 0.6629(6) 0.030(3) Uani 1 1 d . . . . .
H62 H 0.3957 0.5774 0.6599 0.036 Uiso 1 1 calc R . . . .
C15 C 0.4953(7) 0.8372(14) 0.8416(7) 0.050(5) Uani 1 1 d . . . . .
C66 C 0.2812(6) 0.4664(10) 0.6541(6) 0.032(3) Uani 1 1 d . . . . .
H66 H 0.2433 0.4707 0.6448 0.039 Uiso 1 1 calc R . . . .
C16 C 0.5100(8) 0.8422(14) 0.7474(7) 0.055(5) Uani 1 1 d . . . . .
H16A H 0.4862 0.8229 0.7177 0.082 Uiso 1 1 calc GR . . . .
H16B H 0.5475 0.8289 0.7439 0.082 Uiso 1 1 calc GR . . . .
H16C H 0.5060 0.9040 0.7514 0.082 Uiso 1 1 calc GR . . . .
P11 P 0.30064(15) 0.8609(2) 0.38915(14) 0.0241(7) Uani 1 1 d . . . . .
C17 C 0.4781(8) 0.6428(13) 0.7565(7) 0.051(5) Uani 1 1 d . . . . .
H17A H 0.4477 0.6039 0.7582 0.077 Uiso 1 1 calc GR . . . .
H17B H 0.5119 0.6102 0.7609 0.077 Uiso 1 1 calc GR . . . .
H17C H 0.4736 0.6712 0.7240 0.077 Uiso 1 1 calc GR . . . .
C74 C 0.4002(6) 0.5129(11) 0.3883(6) 0.037(4) Uani 1 1 d . . . . .
H74 H 0.4159 0.5665 0.3825 0.044 Uiso 1 1 calc R . . . .
C18 C 0.4606(10) 0.6084(14) 0.8714(8) 0.067(6) Uani 1 1 d . . . . .
H18A H 0.4435 0.6181 0.9013 0.100 Uiso 1 1 calc GR . . . .
H18B H 0.4944 0.5769 0.8805 0.100 Uiso 1 1 calc GR . . . .
H18C H 0.4363 0.5752 0.8472 0.100 Uiso 1 1 calc GR . . . .
C78 C 0.3223(7) 0.4276(10) 0.4053(6) 0.035(4) Uani 1 1 d . . . . .
H78 H 0.2856 0.4241 0.4105 0.042 Uiso 1 1 calc R . . . .
C19 C 0.4768(7) 0.7850(14) 0.9317(7) 0.052(5) Uani 1 1 d . . . . .
H19A H 0.4722 0.8458 0.9388 0.078 Uiso 1 1 calc GR . . . .
H19B H 0.5099 0.7638 0.9514 0.078 Uiso 1 1 calc GR . . . .
H19C H 0.4458 0.7528 0.9402 0.078 Uiso 1 1 calc GR . . . .
P15 P 0.32266(14) 0.6269(2) 0.51874(13) 0.0207(7) Uani 1 1 d . . . . .
C20 C 0.5088(9) 0.9316(13) 0.8535(9) 0.062(6) Uani 1 1 d . . . . .
H20A H 0.5034 0.9650 0.8227 0.093 Uiso 1 1 calc GR . . . .
H20B H 0.5465 0.9364 0.8691 0.093 Uiso 1 1 calc GR . . . .
H20C H 0.4851 0.9534 0.8764 0.093 Uiso 1 1 calc GR . . . .
C43 C 0.3272(7) 0.9966(10) 0.6309(6) 0.033(3) Uani 1 1 d . . . . .
C21 C 0.2741(5) 0.8810(10) 0.4492(5) 0.025(3) Uani 1 1 d . . . . .
H21A H 0.2455 0.8384 0.4522 0.031 Uiso 1 1 calc R . . . .
H21B H 0.2567 0.9380 0.4471 0.031 Uiso 1 1 calc R . . . .
P8 P 0.3644(2) 0.8949(4) 0.84925(19) 0.0570(14) Uani 1 1 d . . . . .
C22 C 0.2716(5) 0.8951(9) 0.5503(5) 0.027(3) Uani 1 1 d . . . . .
H22A H 0.2430 0.8515 0.5422 0.032 Uiso 1 1 calc R . . . .
H22B H 0.2547 0.9515 0.5422 0.032 Uiso 1 1 calc R . . . .
C47 C 0.4096(9) 1.0819(13) 0.6454(7) 0.054(5) Uani 1 1 d . . . . .
H47 H 0.4478 1.0841 0.6531 0.064 Uiso 1 1 calc R . . . .
C23 C 0.2679(5) 0.6267(9) 0.5591(5) 0.022(3) Uani 1 1 d . . . . .
H23A H 0.2494 0.5707 0.5551 0.026 Uiso 1 1 calc R . . . .
H23B H 0.2411 0.6708 0.5462 0.026 Uiso 1 1 calc R . . . .
C49 C 0.2281(6) 0.9048(9) 0.6432(6) 0.027(3) Uani 1 1 d . . . . .
C24 C 0.2772(5) 0.6039(10) 0.4589(5) 0.024(3) Uani 1 1 d . . . . .
H24A H 0.2620 0.5459 0.4615 0.029 Uiso 1 1 calc R . . . .
H24B H 0.2466 0.6446 0.4563 0.029 Uiso 1 1 calc R . . . .
C51 C 0.1765(7) 0.9560(12) 0.7085(7) 0.044(4) Uani 1 1 d . . . . .
H51 H 0.1759 0.9857 0.7389 0.053 Uiso 1 1 calc R . . . .
C25 C 0.2350(7) 0.8622(10) 0.3456(6) 0.037(4) Uani 1 1 d . . . . .
P9 P 0.3427(2) 0.7658(5) 0.8613(2) 0.0631(16) Uani 1 1 d . . . . .
C26 C 0.1841(6) 0.8566(12) 0.3599(7) 0.046(4) Uani 1 1 d . . . . .
H26 H 0.1812 0.8559 0.3944 0.055 Uiso 1 1 calc R . . . .
C55 C 0.2199(6) 0.6452(9) 0.6494(6) 0.026(3) Uani 1 1 d . . . . .
C27 C 0.1366(7) 0.8518(13) 0.3255(8) 0.051(5) Uani 1 1 d . . . . .
H27 H 0.1021 0.8535 0.3364 0.062 Uiso 1 1 calc R . . . .
C57 C 0.1678(7) 0.6416(12) 0.7205(7) 0.044(4) Uani 1 1 d . . . . .
H57 H 0.1675 0.6400 0.7554 0.053 Uiso 1 1 calc R . . . .
C82 C 0.1562(9) 0.5739(13) 0.2788(7) 0.053(5) Uani 1 1 d . . . . .
H82 H 0.1256 0.5674 0.2540 0.064 Uiso 1 1 calc R . . . .
C59 C 0.1192(7) 0.6448(15) 0.6365(8) 0.059(6) Uani 1 1 d . . . . .
H59 H 0.0862 0.6453 0.6144 0.071 Uiso 1 1 calc R . . . .
C83 C 0.2017(9) 0.5361(13) 0.2727(7) 0.053(5) Uani 1 1 d . . . . .
H83 H 0.2039 0.5043 0.2433 0.064 Uiso 1 1 calc R . . . .
C61 C 0.3155(6) 0.5408(9) 0.6505(5) 0.026(3) Uani 1 1 d . . . . .
C85 C 0.0987(17) 0.509(4) 0.5048(17) 0.21(3) Uani 1 1 d . . . . .
H85A H 0.0904 0.5241 0.5383 0.248 Uiso 1 1 calc R . . . .
H85B H 0.1035 0.5615 0.4860 0.248 Uiso 1 1 calc R . . . .
C63 C 0.3938(7) 0.4509(10) 0.6796(6) 0.035(4) Uani 1 1 d . . . . .
H63 H 0.4317 0.4449 0.6890 0.042 Uiso 1 1 calc R . . . .
P4 P 0.51370(19) 0.7461(4) 0.2612(2) 0.0548(13) Uani 1 1 d . . . . .
C65 C 0.3041(7) 0.3895(10) 0.6711(6) 0.036(4) Uani 1 1 d . . . . .
H65 H 0.2814 0.3422 0.6751 0.044 Uiso 1 1 calc R . . . .
P5 P 0.4627(2) 0.6696(3) 0.3004(2) 0.0485(12) Uani 1 1 d . . . . .
C67 C 0.3596(6) 0.5251(8) 0.5323(5) 0.023(3) Uani 1 1 d . . . . .
P6 P 0.35593(16) 0.7865(3) 0.73683(15) 0.0319(9) Uani 1 1 d . . . . .
C69 C 0.4451(6) 0.4464(10) 0.5445(6) 0.032(3) Uani 1 1 d . . . . .
H69 H 0.4832 0.4465 0.5462 0.038 Uiso 1 1 calc R . . . .
C87 C 0.1700(13) 1.2035(17) 0.479(2) 0.14(2) Uani 0.58 1 d D U P C 4
H87A H 0.1405 1.2300 0.4556 0.170 Uiso 0.58 1 calc R . P C 4
H87B H 0.1624 1.2148 0.5130 0.170 Uiso 0.58 1 calc R . P C 4
C71 C 0.3612(6) 0.3703(9) 0.5494(6) 0.032(3) Uani 1 1 d . . . . .
H71 H 0.3428 0.3189 0.5549 0.038 Uiso 1 1 calc R . . . .
C35 C 0.4212(8) 1.0431(11) 0.3775(7) 0.048(5) Uani 1 1 d . . . . .
H35 H 0.4595 1.0448 0.3826 0.058 Uiso 1 1 calc R . . . .
C73 C 0.3467(6) 0.5091(8) 0.3976(5) 0.024(3) Uani 1 1 d . . . . .
C36 C 0.3925(7) 0.9649(11) 0.3861(7) 0.041(4) Uani 1 1 d . . . . .
H36 H 0.4122 0.9152 0.3976 0.050 Uiso 1 1 calc R . . . .
C75 C 0.4316(7) 0.4364(11) 0.3874(7) 0.042(4) Uani 1 1 d . . . . .
H75 H 0.4681 0.4399 0.3815 0.051 Uiso 1 1 calc R . . . .
C37 C 0.3607(6) 0.9794(9) 0.5078(5) 0.023(3) Uani 1 1 d . . . . .
C77 C 0.3548(8) 0.3517(10) 0.4047(7) 0.048(5) Uani 1 1 d . . . . .
H77 H 0.3400 0.2975 0.4109 0.057 Uiso 1 1 calc R . . . .
C38 C 0.3338(6) 1.0595(9) 0.4956(6) 0.027(3) Uani 1 1 d . . . . .
H38 H 0.2955 1.0618 0.4886 0.033 Uiso 1 1 calc R . . . .
C79 C 0.2457(6) 0.5918(9) 0.3531(5) 0.026(3) Uani 1 1 d . . . . .
P7 P 0.3736(2) 0.9094(3) 0.77233(18) 0.0460(11) Uani 1 1 d . . . . .
P14 P 0.28749(14) 0.6462(2) 0.62796(13) 0.0220(7) Uani 1 1 d . . . . .
C40 C 0.4206(6) 1.1359(10) 0.5065(6) 0.035(4) Uani 1 1 d . . . . .
H40 H 0.4403 1.1875 0.5051 0.042 Uiso 1 1 calc R . . . .
C41 C 0.4465(7) 1.0583(10) 0.5213(6) 0.036(4) Uani 1 1 d . . . . .
H41 H 0.4844 1.0583 0.5311 0.043 Uiso 1 1 calc R . . . .
C84 C 0.2486(7) 0.5428(13) 0.3108(7) 0.047(4) Uani 1 1 d . . . . .
H84 H 0.2811 0.5138 0.3069 0.057 Uiso 1 1 calc R . . . .
C29 C 0.1894(8) 0.8486(13) 0.2568(7) 0.053(5) Uani 1 1 d . . . . .
H29 H 0.1910 0.8478 0.2220 0.063 Uiso 1 1 calc R . . . .
C88 C 0.0484(15) 0.970(3) 0.505(2) 0.045(14) Uiso 0.29 1 d D . P E -5
H88A H 0.0803 0.9762 0.5305 0.054 Uiso 0.29 1 calc R . P E -5
H88B H 0.0591 0.9329 0.4781 0.054 Uiso 0.29 1 calc R . P E -5
C30 C 0.2384(7) 0.8543(13) 0.2936(6) 0.045(4) Uani 1 1 d . . . . .
H30 H 0.2729 0.8527 0.2827 0.054 Uiso 1 1 calc R . . . .
C3 C 0.4177(7) 0.6491(13) 0.1726(8) 0.048(5) Uani 1 1 d . . . . .
C31 C 0.3350(6) 0.9624(9) 0.3774(5) 0.028(3) Uani 1 1 d . . . . .
Cl4 Cl 0.1480(8) 1.0657(14) 0.5409(7) 0.113(7) Uani 0.42 1 d D U P D 3
C32 C 0.3088(8) 1.0386(10) 0.3614(7) 0.043(4) Uani 1 1 d . . . . .
H32 H 0.2705 1.0398 0.3569 0.052 Uiso 1 1 calc R . . . .
Cl8 Cl 0.1678(6) 1.0919(11) 0.4689(12) 0.171(7) Uani 0.58 1 d D . P C 4
C4 C 0.4289(7) 0.7310(12) 0.1503(7) 0.046(4) Uani 1 1 d . . . . .
C34 C 0.3918(9) 1.1138(10) 0.3621(7) 0.047(5) Uani 1 1 d . . . . .
H34 H 0.4103 1.1657 0.3582 0.056 Uiso 1 1 calc R . . . .
Cl7 Cl 0.0310(18) 1.070(2) 0.4795(13) 0.126(15) Uani 0.29 1 d D . P E -5

loop_
_atom_site_aniso_label
_atom_site_aniso_U_11
_atom_site_aniso_U_22
_atom_site_aniso_U_33
_atom_site_aniso_U_23
_atom_site_aniso_U_13
_atom_site_aniso_U_12
F1 0.022(6) 0.050(7) 0.047(8) 0.013(6) -0.008(5) -0.002(5)
F2 0.067(14) 0.15(3) 0.23(3) -0.14(3) 0.073(18) -0.067(16)
F3 0.034(10) 0.18(3) 0.122(19) 0.10(2) 0.007(11) 0.027(14)
F4 0.046(10) 0.10(2) 0.040(9) 0.010(11) -0.006(7) -0.001(12)
B1 0.026(7) 0.026(7) 0.033(7) 0.004(5) -0.003(5) -0.004(5)
Fe2 0.0246(12) 0.0301(13) 0.0341(13) -0.0017(10) -0.0049(10) 0.0029(10)
Cl5 0.066(6) 0.122(10) 0.32(2) 0.010(12) -0.004(9) 0.016(6)
I1 0.0202(4) 0.0213(4) 0.0362(5) -0.0014(4) 0.0020(3) -0.0005(3)
Cl3 0.35(5) 0.36(5) 0.088(15) -0.07(2) -0.03(2) 0.30(4)
C70 0.035(8) 0.017(7) 0.044(9) -0.007(6) 0.004(7) 0.007(6)
Cl6 0.047(11) 0.093(19) 0.079(17) -0.037(14) 0.028(11) -0.013(11)
C14 0.039(9) 0.037(9) 0.047(10) -0.003(8) -0.017(8) 0.003(7)
I2 0.0222(4) 0.0291(5) 0.0361(5) -0.0037(4) 0.0004(4) 0.0005(4)
C9 0.048(12) 0.099(19) 0.074(15) -0.021(14) 0.026(11) 0.006(12)
C81 0.022(8) 0.079(15) 0.064(12) -0.013(11) -0.005(8) 0.001(9)
Cu3 0.0241(10) 0.0193(10) 0.0355(11) -0.0024(9) 0.0012(9) 0.0023(8)
C2 0.042(10) 0.048(11) 0.077(14) -0.002(10) 0.011(10) 0.000(9)
C45 0.082(14) 0.021(8) 0.036(9) -0.001(7) -0.003(9) -0.008(9)
Cl2 0.161(10) 0.286(18) 0.128(9) 0.098(10) -0.002(7) -0.033(11)
C39 0.039(8) 0.011(7) 0.036(8) 0.000(6) 0.008(7) -0.002(6)
C64 0.042(9) 0.027(8) 0.049(10) 0.000(7) 0.002(8) 0.012(7)
C53 0.012(7) 0.091(15) 0.054(11) -0.006(11) 0.010(7) -0.010(8)
C80 0.055(11) 0.055(12) 0.035(9) -0.006(8) -0.003(8) 0.017(9)
C33 0.093(16) 0.020(9) 0.046(11) 0.000(8) 0.002(10) 0.003(9)
C76 0.040(10) 0.023(9) 0.079(13) -0.001(8) 0.007(9) 0.018(7)
C12 0.027(8) 0.040(10) 0.051(10) -0.006(8) 0.005(7) 0.010(7)
C1 0.032(9) 0.057(11) 0.046(10) 0.006(9) 0.004(7) -0.005(8)
C13 0.051(11) 0.046(11) 0.042(10) -0.002(8) -0.002(8) 0.016(9)
C28 0.030(9) 0.056(12) 0.065(13) -0.021(10) -0.007(8) -0.005(8)
P16 0.0209(16) 0.0163(16) 0.0272(18) -0.0008(14) 0.0019(14) -0.0020(13)
P10 0.038(2) 0.062(3) 0.052(3) 0.009(2) -0.008(2) -0.015(2)
C48 0.043(10) 0.033(9) 0.049(10) -0.025(8) 0.015(8) -0.002(7)
Cu2 0.0235(10) 0.0136(9) 0.0350(11) -0.0033(8) 0.0024(8) 0.0006(8)
P13 0.0265(18) 0.0173(17) 0.034(2) -0.0028(15) 0.0033(15) 0.0010(14)
Cl1 0.111(6) 0.164(9) 0.091(5) -0.016(5) 0.025(5) -0.046(6)
C56 0.029(8) 0.039(9) 0.043(9) -0.002(7) 0.007(7) 0.006(7)
Cu1 0.0220(10) 0.0159(10) 0.0423(12) 0.0005(9) 0.0022(9) 0.0001(8)
C72 0.019(7) 0.016(7) 0.037(8) -0.003(6) 0.004(6) 0.002(5)
C99 0.13(5) 0.15(5) 0.14(5) -0.02(4) -0.02(4) -0.02(4)
C44 0.046(10) 0.030(9) 0.038(9) -0.005(7) -0.003(7) 0.001(7)
C5 0.040(9) 0.045(10) 0.043(10) 0.001(8) 0.003(8) 0.008(8)
C52 0.025(8) 0.053(11) 0.051(10) -0.005(9) 0.012(7) 0.008(7)
C6 0.040(10) 0.071(15) 0.081(15) -0.001(12) -0.018(10) -0.019(10)
C60 0.018(7) 0.071(13) 0.042(9) 0.005(9) 0.006(7) 0.016(8)
C7 0.057(13) 0.046(13) 0.12(2) 0.015(13) 0.012(13) -0.010(10)
C68 0.023(7) 0.027(8) 0.034(8) 0.005(6) 0.012(6) -0.003(6)
C8 0.072(15) 0.056(14) 0.099(19) -0.029(13) 0.008(14) 0.016(12)
P12 0.0187(16) 0.0164(17) 0.0315(19) -0.0029(14) 0.0038(14) 0.0001(13)
Fe1 0.0330(13) 0.0391(15) 0.0463(15) 0.0041(12) 0.0069(11) 0.0049(12)
C42 0.024(7) 0.021(7) 0.048(9) -0.005(7) 0.007(7) -0.001(6)
C10 0.089(17) 0.055(13) 0.054(12) 0.020(10) 0.010(11) -0.008(12)
C46 0.080(15) 0.034(10) 0.054(12) -0.011(9) 0.014(11) -0.016(10)
C11 0.015(7) 0.058(11) 0.038(9) -0.006(8) -0.005(6) -0.006(7)
C50 0.032(8) 0.035(9) 0.037(9) 0.006(7) 0.004(7) 0.012(7)
P1 0.039(2) 0.037(2) 0.049(2) 0.011(2) 0.0153(19) 0.0040(19)
C54 0.026(8) 0.069(13) 0.044(10) -0.020(9) 0.015(7) -0.008(8)
P2 0.042(2) 0.035(2) 0.046(2) 0.0034(19) 0.0057(19) -0.0005(19)
C58 0.030(9) 0.053(11) 0.071(13) 0.002(10) 0.022(9) 0.008(8)
P3 0.041(3) 0.051(3) 0.060(3) 0.010(2) 0.006(2) -0.012(2)
C62 0.027(7) 0.027(8) 0.037(8) -0.003(6) 0.009(6) -0.002(6)
C15 0.031(9) 0.070(13) 0.046(10) -0.017(10) -0.001(8) -0.022(9)
C66 0.028(8) 0.024(8) 0.045(9) 0.003(7) 0.006(7) -0.002(6)
C16 0.049(11) 0.060(13) 0.052(11) -0.006(10) -0.004(9) -0.015(10)
P11 0.0256(18) 0.0174(17) 0.0280(18) -0.0007(14) -0.0011(14) 0.0017(14)
C17 0.049(11) 0.053(12) 0.050(11) -0.014(9) -0.002(9) 0.021(9)
C74 0.028(8) 0.038(9) 0.043(9) -0.001(7) 0.004(7) -0.003(7)
C18 0.094(17) 0.064(14) 0.041(11) 0.009(10) 0.004(11) 0.031(13)
C78 0.040(9) 0.022(8) 0.046(9) -0.004(7) 0.016(7) -0.003(7)
C19 0.036(9) 0.069(13) 0.045(10) -0.017(9) -0.012(8) 0.013(9)
P15 0.0208(16) 0.0143(16) 0.0268(17) -0.0020(13) 0.0022(13) 0.0007(13)
C20 0.053(12) 0.047(12) 0.088(16) -0.016(11) 0.017(11) -0.022(10)
C43 0.053(10) 0.021(8) 0.025(7) 0.000(6) 0.007(7) -0.010(7)
C21 0.013(6) 0.028(8) 0.033(8) -0.006(6) -0.006(5) -0.001(5)
P8 0.050(3) 0.075(4) 0.043(3) -0.017(3) -0.004(2) 0.026(3)
C22 0.018(7) 0.024(7) 0.038(8) -0.004(6) 0.005(6) -0.002(6)
C47 0.065(13) 0.048(12) 0.045(11) -0.020(9) 0.002(9) -0.030(10)
C23 0.015(6) 0.016(6) 0.033(7) -0.002(6) -0.005(5) -0.004(5)
C49 0.029(7) 0.012(6) 0.039(8) -0.001(6) 0.004(6) 0.003(6)
C24 0.023(7) 0.032(8) 0.018(6) -0.010(6) 0.004(5) -0.002(6)
C51 0.046(10) 0.048(11) 0.040(9) 0.007(8) 0.014(8) 0.011(8)
C25 0.041(9) 0.029(8) 0.035(9) -0.002(7) -0.013(7) 0.005(7)
P9 0.037(3) 0.108(5) 0.044(3) 0.012(3) 0.003(2) 0.001(3)
C26 0.024(8) 0.052(11) 0.057(11) 0.013(9) -0.012(7) -0.001(8)
C55 0.022(7) 0.019(7) 0.039(8) 0.001(6) 0.005(6) -0.002(6)
C27 0.028(9) 0.052(11) 0.073(14) 0.002(10) 0.001(9) -0.005(8)
C57 0.046(10) 0.049(11) 0.039(9) -0.012(8) 0.014(8) 0.002(8)
C82 0.069(13) 0.050(11) 0.034(9) -0.007(8) -0.017(9) 0.026(10)
C59 0.027(9) 0.083(15) 0.071(14) 0.018(12) 0.022(9) 0.014(9)
C83 0.076(14) 0.049(11) 0.033(9) -0.007(8) -0.001(9) -0.004(10)
C61 0.026(7) 0.023(7) 0.027(7) -0.001(6) 0.001(6) 0.009(6)
C85 0.14(4) 0.28(7) 0.17(4) -0.12(4) -0.07(3) 0.07(4)
C63 0.033(8) 0.025(8) 0.044(9) 0.004(7) 0.001(7) 0.005(7)
P4 0.031(2) 0.072(4) 0.063(3) 0.017(3) 0.011(2) 0.005(2)
C65 0.037(9) 0.022(8) 0.050(10) 0.004(7) 0.007(7) 0.003(7)
P5 0.043(3) 0.046(3) 0.059(3) 0.013(2) 0.016(2) 0.018(2)
C67 0.024(7) 0.014(6) 0.030(7) 0.000(6) -0.001(6) -0.002(5)
P6 0.0260(19) 0.034(2) 0.034(2) 0.0000(17) -0.0042(16) 0.0006(16)
C69 0.024(7) 0.027(8) 0.045(9) -0.004(7) 0.010(7) 0.008(6)
C87 0.16(4) 0.11(4) 0.13(4) -0.02(3) -0.04(3) 0.07(3)
C71 0.031(8) 0.014(7) 0.051(10) 0.003(6) 0.008(7) 0.002(6)
C35 0.049(11) 0.031(9) 0.064(12) -0.004(9) 0.007(9) -0.020(8)
C73 0.037(8) 0.011(6) 0.025(7) -0.004(5) 0.005(6) -0.005(6)
C36 0.037(9) 0.029(9) 0.058(11) 0.009(8) 0.003(8) -0.003(7)
C75 0.037(9) 0.029(9) 0.059(11) -0.013(8) 0.002(8) 0.002(7)
C37 0.025(7) 0.023(7) 0.022(7) -0.004(6) 0.003(5) -0.003(6)
C77 0.080(14) 0.007(7) 0.059(11) 0.005(7) 0.021(10) 0.008(8)
C38 0.024(7) 0.016(7) 0.042(9) -0.002(6) 0.007(6) 0.002(6)
C79 0.028(7) 0.017(7) 0.030(8) -0.003(6) -0.005(6) -0.002(6)
P7 0.053(3) 0.040(2) 0.040(2) -0.005(2) -0.009(2) 0.014(2)
P14 0.0187(16) 0.0188(17) 0.0289(18) 0.0004(14) 0.0048(13) 0.0021(13)
C40 0.029(8) 0.026(8) 0.052(10) 0.004(7) 0.012(7) -0.013(6)
C41 0.031(8) 0.025(8) 0.051(10) -0.005(7) 0.003(7) -0.006(7)
C84 0.034(9) 0.060(12) 0.047(10) -0.017(9) 0.004(8) -0.001(8)
C29 0.062(12) 0.057(12) 0.039(10) -0.015(9) 0.003(9) -0.003(10)
C30 0.039(9) 0.063(12) 0.034(9) -0.011(8) 0.006(7) 0.010(9)
C3 0.034(9) 0.048(11) 0.065(12) -0.016(9) 0.014(8) 0.005(8)
C31 0.042(9) 0.019(7) 0.024(7) 0.001(6) 0.003(6) -0.006(6)
Cl4 0.090(12) 0.119(15) 0.125(15) -0.020(12) -0.001(11) 0.047(11)
C32 0.056(11) 0.024(8) 0.050(10) 0.001(7) 0.012(9) 0.002(8)
Cl8 0.066(6) 0.122(10) 0.32(2) 0.010(12) -0.004(9) 0.016(6)
C4 0.044(10) 0.046(11) 0.050(10) -0.013(9) 0.015(8) -0.007(8)
C34 0.075(13) 0.015(8) 0.048(10) -0.008(7) -0.002(9) -0.013(8)
Cl7 0.20(4) 0.082(19) 0.09(2) -0.022(15) -0.02(3) 0.04(3)

loop_
_atom_type_symbol
_atom_type_description
_atom_type_scat_dispersion_real
_atom_type_scat_dispersion_imag
_atom_type_scat_source
C C 0.0181 0.0091 'International Tables Vol C Tables 4.2.6.8 and 6.1.1.4'
H H 0.0000 0.0000 'International Tables Vol C Tables 4.2.6.8 and 6.1.1.4'
B B 0.0090 0.0039 'International Tables Vol C Tables 4.2.6.8 and 6.1.1.4'
Cl Cl 0.3639 0.7018 'International Tables Vol C Tables 4.2.6.8 and 6.1.1.4'
Cu Cu -1.9646 0.5888 'International Tables Vol C Tables 4.2.6.8 and 6.1.1.4'
F F 0.0727 0.0534 'International Tables Vol C Tables 4.2.6.8 and 6.1.1.4'
Fe Fe -1.1336 3.1974 'International Tables Vol C Tables 4.2.6.8 and 6.1.1.4'
I I -0.3257 6.8362 'International Tables Vol C Tables 4.2.6.8 and 6.1.1.4'
P P 0.2955 0.4335 'International Tables Vol C Tables 4.2.6.8 and 6.1.1.4'

loop_
_exptl_crystal_face_index_h
_exptl_crystal_face_index_k
_exptl_crystal_face_index_l
_exptl_crystal_face_perp_dist
_exptl_oxdiff_crystal_face_indexfrac_h
_exptl_oxdiff_crystal_face_indexfrac_k
_exptl_oxdiff_crystal_face_indexfrac_l
_exptl_oxdiff_crystal_face_x
_exptl_oxdiff_crystal_face_y
_exptl_oxdiff_crystal_face_z
6 9 1 0.0844 6.4993 8.9925 1.3254 -0.2900 0.2757 0.9169
11 -1 10 0.0293 11.2286 -0.6016 10.3345 0.7398 0.5095 0.4392
-11 1 -10 0.0213 -11.3253 1.2670 -10.0593 -0.7630 -0.5254 -0.3764
7 0 -16 0.0140 6.9808 0.0579 -16.4056 -0.6818 0.6463 -0.3414
-6 -9 -3 0.0902 -5.9021 -9.0015 -2.7549 0.2311 -0.2199 -0.9480
-7 0 16 0.0192 -7.0413 -0.1479 16.3814 0.6842 -0.6487 0.3320
2 -10 -4 0.0941 1.8964 -9.6966 -3.5480 0.3688 0.2530 -0.8940
16 0 -5 0.0281 15.9928 0.0063 -4.9700 0.0434 1.0053 0.1374
-2 10 4 0.0821 -1.6922 9.6857 3.7360 -0.3553 -0.2437 0.9019

loop_
_geom_angle_atom_site_label_1
_geom_angle_atom_site_label_2
_geom_angle_atom_site_label_3
_geom_angle
F1 B1 F4 111(2)
F2 B1 F1 109(2)
F2 B1 F3 110(3)
F2 B1 F4 106(2)
F3 B1 F1 113(2)
F3 B1 F4 109(2)
F5 B2 F8 109(3)
F6 B2 F5 110(3)
F6 B2 F7 112(4)
F6 B2 F8 103(3)
F7 B2 F5 113(3)
F7 B2 F8 110(4)
C14 Fe2 C13 39.7(7)
C14 Fe2 P10 128.2(5)
C14 Fe2 C15 39.2(7)
C14 Fe2 P8 98.5(5)
C14 Fe2 P9 96.8(6)
C14 Fe2 P6 169.0(5)
C14 Fe2 P7 132.7(5)
C12 Fe2 C14 67.5(7)
C12 Fe2 C13 40.3(7)
C12 Fe2 P10 101.2(5)
C12 Fe2 C11 39.5(7)
C12 Fe2 C15 66.9(7)
C12 Fe2 P8 164.0(5)
C12 Fe2 P9 134.1(5)
C12 Fe2 P6 101.5(5)
C12 Fe2 P7 130.7(5)
C13 Fe2 P10 98.4(6)
C13 Fe2 C15 66.0(8)
C13 Fe2 P8 131.7(5)
C13 Fe2 P9 100.1(6)
C13 Fe2 P6 131.8(5)
C13 Fe2 P7 166.0(6)
P10 Fe2 P8 93.7(2)
P10 Fe2 P9 53.9(2)
P10 Fe2 P6 53.04(17)
P10 Fe2 P7 94.1(2)
C11 Fe2 C14 66.7(7)
C11 Fe2 C13 66.4(7)
C11 Fe2 P10 134.8(5)
C11 Fe2 C15 39.9(7)
C11 Fe2 P8 128.9(5)
C11 Fe2 P9 163.5(5)
C11 Fe2 P6 104.4(5)
C11 Fe2 P7 100.2(5)
C15 Fe2 P10 164.5(6)
C15 Fe2 P8 97.4(6)
C15 Fe2 P9 127.0(5)
C15 Fe2 P6 136.8(6)
C15 Fe2 P7 101.3(6)
P8 Fe2 P6 92.14(17)
P9 Fe2 P8 52.5(2)
P9 Fe2 P6 91.71(18)
P9 Fe2 P7 92.2(2)
P7 Fe2 P8 52.98(19)
P7 Fe2 P6 53.46(16)
Cu1 I1 Cu2 83.31(7)
C69 C70 H70 120.4
C69 C70 C71 119.3(14)
C71 C70 H70 120.4
C13 C14 Fe2 70.2(9)
C13 C14 C19 124.7(17)
C15 C14 Fe2 70.4(9)
C15 C14 C13 107.6(16)
C15 C14 C19 127.6(17)
C19 C14 Fe2 127.5(12)
Cu3 I2 Cu2 85.22(7)
H9A C9 H9B 109.5
H9A C9 H9C 109.5
H9B C9 H9C 109.5
C4 C9 H9A 109.5
C4 C9 H9B 109.5
C4 C9 H9C 109.5
C80 C81 H81 120.8
C82 C81 H81 120.8
C82 C81 C80 118.5(18)
P13 Cu3 I2 109.73(13)
P13 Cu3 P6 104.32(16)
P13 Cu3 P14 111.33(15)
P6 Cu3 I2 110.93(12)
P14 Cu3 I2 109.67(12)
P14 Cu3 P6 110.77(16)
C1 C2 C7 127.8(18)
C1 C2 Fe1 71.1(11)
C7 C2 Fe1 125.2(17)
C3 C2 C1 106.9(17)
C3 C2 C7 125.2(19)
C3 C2 Fe1 71.1(11)
C44 C45 H45 121.0
C44 C45 C46 118.1(18)
C46 C45 H45 121.0
C38 C39 H39 118.2
C38 C39 C40 123.7(14)
C40 C39 H39 118.2
C63 C64 H64 119.9
C65 C64 H64 119.9
C65 C64 C63 120.1(15)
C52 C53 H53 120.1
C54 C53 H53 120.0
C54 C53 C52 119.9(16)
C81 C80 H80 119.4
C79 C80 C81 121.2(17)
C79 C80 H80 119.4
C32 C33 H33 120.5
C34 C33 H33 120.5
C34 C33 C32 118.9(18)
C75 C76 H76 119.8
C75 C76 C77 120.4(15)
C77 C76 H76 119.8
C13 C12 Fe2 71.7(9)
C13 C12 C17 125.9(17)
C11 C12 Fe2 71.2(9)
C11 C12 C13 108.0(15)
C11 C12 C17 125.6(17)
C17 C12 Fe2 128.2(12)
C2 C1 C6 125.1(17)
C2 C1 Fe1 68.8(11)
C5 C1 C2 108.3(16)
C5 C1 C6 126.4(18)
C5 C1 Fe1 70.9(10)
C6 C1 Fe1 129.3(14)
C14 C13 Fe2 70.1(9)
C14 C13 C12 107.6(17)
C14 C13 C18 125.4(17)
C12 C13 Fe2 68.0(9)
C12 C13 C18 126.9(17)
C18 C13 Fe2 128.7(15)
C27 C28 H28 118.0
C29 C28 H28 118.0
C29 C28 C27 124.0(17)
C24 P16 Cu1 114.6(5)
C73 P16 Cu1 117.3(5)
C73 P16 C24 105.5(7)
C79 P16 Cu1 112.4(5)
C79 P16 C24 101.0(6)
C79 P16 C73 104.3(6)
P9 P10 Fe2 63.2(2)
P6 P10 Fe2 63.87(18)
P6 P10 P9 106.2(3)
C43 C48 H48 119.7
C43 C48 C47 120.7(17)
C47 C48 H48 119.7
I1 Cu2 I2 105.07(7)
P12 Cu2 I1 108.38(12)
P12 Cu2 I2 109.75(12)
P12 Cu2 P15 118.01(14)
P15 Cu2 I1 108.96(12)
P15 Cu2 I2 105.92(12)
C43 P13 Cu3 119.7(6)
C43 P13 C22 101.7(7)
C43 P13 C49 104.1(7)
C22 P13 Cu3 115.3(5)
C49 P13 Cu3 112.9(5)
C49 P13 C22 100.7(6)
C55 C56 H56 118.1
C57 C56 H56 118.1
C57 C56 C55 123.8(15)
P16 Cu1 I1 107.59(12)
P16 Cu1 P1 116.99(17)
P1 Cu1 I1 95.66(13)
P11 Cu1 I1 110.98(12)
P11 Cu1 P16 117.61(15)
P11 Cu1 P1 105.85(16)
C67 C72 H72 120.4
C67 C72 C71 119.1(12)
C71 C72 H72 120.4
Cl3 C99 H99A 108.4
Cl3 C99 H99B 108.4
H99A C99 H99B 107.5
Cl4 C99 Cl3 115.4(18)
Cl4 C99 H99A 108.4
Cl4 C99 H99B 108.4
C45 C44 H44 118.7
C45 C44 C43 122.7(17)
C43 C44 H44 118.7
C1 C5 Fe1 70.5(10)
C1 C5 C10 124.4(17)
C1 C5 C4 109.5(16)
C10 C5 Fe1 128.9(14)
C4 C5 Fe1 71.5(10)
C4 C5 C10 125.9(18)
C53 C52 H52 120.5
C51 C52 C53 119.0(15)
C51 C52 H52 120.5
C1 C6 H6A 109.5
C1 C6 H6B 109.5
C1 C6 H6C 109.5
H6A C6 H6B 109.5
H6A C6 H6C 109.5
H6B C6 H6C 109.5
C55 C60 H60 119.7
C55 C60 C59 120.6(17)
C59 C60 H60 119.7
C2 C7 H7A 109.5
C2 C7 H7B 109.5
C2 C7 H7C 109.5
H7A C7 H7B 109.5
H7A C7 H7C 109.5
H7B C7 H7C 109.5
C67 C68 H68 119.7
C67 C68 C69 120.6(13)
C69 C68 H68 119.7
H8A C8 H8B 109.5
H8A C8 H8C 109.5
H8B C8 H8C 109.5
C3 C8 H8A 109.5
C3 C8 H8B 109.5
C3 C8 H8C 109.5
C21 P12 Cu2 114.5(5)
C22 P12 Cu2 115.1(5)
C22 P12 C21 95.0(6)
C37 P12 Cu2 119.4(5)
C37 P12 C21 104.0(7)
C37 P12 C22 105.6(6)
C2 Fe1 C1 40.1(8)
C2 Fe1 C5 66.4(8)
C2 Fe1 P1 103.6(6)
C2 Fe1 P2 131.3(6)
C2 Fe1 P3 162.7(6)
C2 Fe1 P4 133.6(6)
C2 Fe1 P5 103.4(6)
C2 Fe1 C3 39.6(7)
C2 Fe1 C4 66.9(8)
C1 Fe1 C5 38.6(7)
C1 Fe1 P1 106.0(5)
C1 Fe1 P2 99.9(6)
C1 Fe1 P3 127.4(6)
C1 Fe1 P4 162.6(5)
C1 Fe1 P5 137.4(5)
C1 Fe1 C4 66.0(7)
C5 Fe1 P1 136.6(5)
C5 Fe1 P2 100.4(5)
C5 Fe1 P3 96.7(5)
C5 Fe1 P4 127.2(5)
C5 Fe1 P5 166.5(5)
C5 Fe1 C4 39.6(7)
P2 Fe1 P1 52.91(16)
P2 Fe1 P3 52.94(18)
P3 Fe1 P1 91.4(2)
P4 Fe1 P1 91.19(19)
P4 Fe1 P2 92.6(2)
P4 Fe1 P3 53.1(2)
P5 Fe1 P1 52.60(17)
P5 Fe1 P2 93.04(19)
P5 Fe1 P3 92.5(2)
P5 Fe1 P4 52.81(18)
C3 Fe1 C1 66.0(7)
C3 Fe1 C5 65.8(7)
C3 Fe1 P1 133.5(6)
C3 Fe1 P2 165.1(5)
C3 Fe1 P3 131.1(5)
C3 Fe1 P4 100.2(5)
C3 Fe1 P5 100.7(6)
C3 Fe1 C4 39.4(7)
C4 Fe1 P1 170.4(5)
C4 Fe1 P2 132.0(5)
C4 Fe1 P3 97.8(5)
C4 Fe1 P4 96.6(5)
C4 Fe1 P5 129.3(5)
C37 C42 H42 120.3
C41 C42 H42 120.3
C41 C42 C37 119.3(14)
C5 C10 H10A 109.5
C5 C10 H10B 109.5
C5 C10 H10C 109.5
H10A C10 H10B 109.5
H10A C10 H10C 109.5
H10B C10 H10C 109.5
C45 C46 H46 119.8
C47 C46 C45 120.4(18)
C47 C46 H46 119.8
C12 C11 Fe2 69.3(9)
C12 C11 C15 108.5(16)
C12 C11 C16 127.6(16)
C15 C11 Fe2 71.0(9)
C15 C11 C16 123.9(17)
C16 C11 Fe2 126.9(12)
C49 C50 H50 119.1
C51 C50 H50 119.1
C51 C50 C49 121.7(16)
Fe1 P1 Cu1 166.6(2)
P2 P1 Cu1 119.7(2)
P2 P1 Fe1 62.93(18)
P5 P1 Cu1 123.8(2)
P5 P1 Fe1 63.02(19)
P5 P1 P2 108.6(3)
C53 C54 H54 119.7
C53 C54 C49 120.5(16)
C49 C54 H54 119.7
P1 P2 Fe1 64.16(19)
P3 P2 Fe1 63.6(2)
P3 P2 P1 107.3(3)
C57 C58 H58 119.8
C59 C58 H58 119.8
C59 C58 C57 120.5(16)
P2 P3 Fe1 63.42(19)
P2 P3 P4 108.0(3)
P4 P3 Fe1 63.3(2)
C61 C62 H62 120.0
C63 C62 H62 120.0
C63 C62 C61 120.1(14)
C14 C15 Fe2 70.3(9)
C14 C15 C11 108.1(17)
C14 C15 C20 126.4(17)
C11 C15 Fe2 69.1(9)
C11 C15 C20 125.5(19)
C20 C15 Fe2 125.9(15)
C61 C66 H66 120.1
C65 C66 H66 120.1
C65 C66 C61 119.8(14)
C11 C16 H16A 109.5
C11 C16 H16B 109.5
C11 C16 H16C 109.5
H16A C16 H16B 109.5
H16A C16 H16C 109.5
H16B C16 H16C 109.5
C21 P11 Cu1 114.7(5)
C21 P11 C25 99.2(7)
C25 P11 Cu1 114.5(5)
C31 P11 Cu1 117.2(5)
C31 P11 C21 103.6(7)
C31 P11 C25 105.5(7)
C12 C17 H17A 109.5
C12 C17 H17B 109.5
C12 C17 H17C 109.5
H17A C17 H17B 109.5
H17A C17 H17C 109.5
H17B C17 H17C 109.5
C73 C74 H74 119.7
C73 C74 C75 120.6(15)
C75 C74 H74 119.7
C13 C18 H18A 109.5
C13 C18 H18B 109.5
C13 C18 H18C 109.5
H18A C18 H18B 109.5
H18A C18 H18C 109.5
H18B C18 H18C 109.5
C73 C78 H78 120.8
C73 C78 C77 118.5(15)
C77 C78 H78 120.8
C14 C19 H19A 109.5
C14 C19 H19B 109.5
C14 C19 H19C 109.5
H19A C19 H19B 109.5
H19A C19 H19C 109.5
H19B C19 H19C 109.5
C23 P15 Cu2 114.5(4)
C23 P15 C24 95.8(6)
C24 P15 Cu2 115.6(5)
C67 P15 Cu2 119.0(5)
C67 P15 C23 105.5(6)
C67 P15 C24 103.3(6)
C15 C20 H20A 109.5
C15 C20 H20B 109.5
C15 C20 H20C 109.5
H20A C20 H20B 109.5
H20A C20 H20C 109.5
H20B C20 H20C 109.5
C48 C43 P13 119.8(13)
C48 C43 C44 117.8(15)
C44 C43 P13 122.2(13)
P12 C21 H21A 107.9
P12 C21 H21B 107.9
P11 C21 P12 117.7(7)
P11 C21 H21A 107.9
P11 C21 H21B 107.9
H21A C21 H21B 107.2
P9 P8 Fe2 63.7(2)
P9 P8 P7 108.4(3)
P7 P8 Fe2 63.50(19)
P13 C22 H22A 107.8
P13 C22 H22B 107.8
P12 C22 P13 118.2(7)
P12 C22 H22A 107.8
P12 C22 H22B 107.8
H22A C22 H22B 107.1
C48 C47 H47 119.9
C46 C47 C48 120.2(19)
C46 C47 H47 119.9
P15 C23 H23A 107.8
P15 C23 H23B 107.8
P15 C23 P14 118.1(7)
H23A C23 H23B 107.1
P14 C23 H23A 107.8
P14 C23 H23B 107.8
C50 C49 P13 120.3(11)
C54 C49 P13 121.0(12)
C54 C49 C50 118.7(14)
P16 C24 P15 118.0(7)
P16 C24 H24A 107.8
P16 C24 H24B 107.8
P15 C24 H24A 107.8
P15 C24 H24B 107.8
H24A C24 H24B 107.1
C52 C51 C50 120.1(17)
C52 C51 H51 119.9
C50 C51 H51 119.9
C26 C25 P11 125.2(13)
C26 C25 C30 117.3(15)
C30 C25 P11 116.7(13)
P10 P9 Fe2 62.9(2)
P8 P9 Fe2 63.8(2)
P8 P9 P10 109.1(3)
C25 C26 H26 118.7
C25 C26 C27 122.7(19)
C27 C26 H26 118.7
C56 C55 P14 120.0(11)
C60 C55 C56 116.3(14)
C60 C55 P14 123.8(12)
C28 C27 C26 118.4(18)
C28 C27 H27 120.8
C26 C27 H27 120.8
C56 C57 C58 119.1(16)
C56 C57 H57 120.4
C58 C57 H57 120.4
C81 C82 H82 119.2
C83 C82 C81 121.6(18)
C83 C82 H82 119.2
C60 C59 H59 120.1
C58 C59 C60 119.8(18)
C58 C59 H59 120.1
C82 C83 H83 119.8
C82 C83 C84 120.4(18)
C84 C83 H83 119.8
C62 C61 C66 118.1(13)
C62 C61 P14 119.7(11)
C66 C61 P14 122.1(11)
Cl2 C85 Cl1 103(2)
Cl2 C85 H85A 111.1
Cl2 C85 H85B 111.1
Cl1 C85 H85A 111.1
Cl1 C85 H85B 111.1
H85A C85 H85B 109.1
C64 C63 C62 120.5(15)
C64 C63 H63 119.8
C62 C63 H63 119.8
P3 P4 Fe1 63.59(19)
P5 P4 Fe1 63.57(19)
P5 P4 P3 108.3(3)
C64 C65 H65 119.4
C66 C65 C64 121.3(15)
C66 C65 H65 119.4
P1 P5 Fe1 64.38(18)
P4 P5 Fe1 63.6(2)
P4 P5 P1 107.6(3)
C72 C67 P15 120.9(10)
C68 C67 C72 119.5(13)
C68 C67 P15 119.6(10)
Cu3 P6 Fe2 150.7(2)
P10 P6 Fe2 63.08(17)
P10 P6 Cu3 126.6(2)
P10 P6 P7 109.0(3)
P7 P6 Fe2 63.03(17)
P7 P6 Cu3 123.3(2)
C70 C69 C68 120.6(13)
C70 C69 H69 119.7
C68 C69 H69 119.7
Cl5 C87 H87A 108.2
Cl5 C87 H87B 108.2
Cl5 C87 Cl8 116.4(17)
H87A C87 H87B 107.3
Cl8 C87 H87A 108.2
Cl8 C87 H87B 108.2
C70 C71 C72 120.7(14)
C70 C71 H71 119.6
C72 C71 H71 119.6
C36 C35 H35 120.8
C34 C35 H35 120.8
C34 C35 C36 118.5(17)
C74 C73 P16 120.0(11)
C74 C73 C78 119.9(14)
C78 C73 P16 120.1(11)
C35 C36 H36 119.8
C31 C36 C35 120.4(16)
C31 C36 H36 119.8
C76 C75 C74 120.6(16)
C76 C75 H75 119.7
C74 C75 H75 119.7
C42 C37 P12 119.4(11)
C42 C37 C38 118.4(13)
C38 C37 P12 122.2(10)
C76 C77 C78 120.0(15)
C76 C77 H77 120.0
C78 C77 H77 120.0
C39 C38 C37 119.4(13)
C39 C38 H38 120.3
C37 C38 H38 120.3
C80 C79 P16 121.0(12)
C80 C79 C84 118.4(15)
C84 C79 P16 120.6(12)
P8 P7 Fe2 63.5(2)
P8 P7 P6 107.2(3)
P6 P7 Fe2 63.51(17)
C23 P14 Cu3 115.6(4)
C55 P14 Cu3 115.5(5)
C55 P14 C23 100.9(6)
C61 P14 Cu3 118.1(5)
C61 P14 C23 102.5(6)
C61 P14 C55 101.9(7)
C39 C40 H40 121.7
C39 C40 C41 116.6(13)
C41 C40 H40 121.7
C42 C41 H41 118.8
C40 C41 C42 122.5(14)
C40 C41 H41 118.8
C83 C84 H84 120.2
C79 C84 C83 119.7(17)
C79 C84 H84 120.2
C28 C29 H29 121.9
C28 C29 C30 116.2(17)
C30 C29 H29 121.9
Cl6 C88 H88A 108.4
Cl6 C88 H88B 108.4
H88A C88 H88B 107.5
Cl7 C88 Cl6 115.5(18)
Cl7 C88 H88A 108.4
Cl7 C88 H88B 108.4
C25 C30 C29 120.9(16)
C25 C30 H30 119.5
C29 C30 H30 119.5
C2 C3 C8 127(2)
C2 C3 Fe1 69.3(11)
C2 C3 C4 109.8(16)
C8 C3 Fe1 126.1(15)
C4 C3 C8 122.9(18)
C4 C3 Fe1 72.1(10)
C36 C31 P11 118.5(12)
C32 C31 P11 125.1(13)
C32 C31 C36 116.4(15)
C33 C32 C31 123.0(18)
C33 C32 H32 118.5
C31 C32 H32 118.5
C9 C4 Fe1 128.8(14)
C5 C4 C9 124.9(19)
C5 C4 Fe1 68.9(10)
C3 C4 C9 129.6(18)
C3 C4 C5 105.4(15)
C3 C4 Fe1 68.5(10)
C33 C34 H34 118.7
C35 C34 C33 122.6(17)
C35 C34 H34 118.7

loop_
_geom_bond_atom_site_label_1
_geom_bond_atom_site_label_2
_geom_bond_distance
F1 B1 1.36(3)
F2 B1 1.29(3)
F3 B1 1.36(3)
F4 B1 1.40(3)
F5 B2 1.36(3)
F6 B2 1.30(4)
F7 B2 1.35(4)
F8 B2 1.40(4)
Fe2 C14 2.111(16)
Fe2 C12 2.062(15)
Fe2 C13 2.112(17)
Fe2 P10 2.350(5)
Fe2 C11 2.087(15)
Fe2 C15 2.112(16)
Fe2 P8 2.356(5)
Fe2 P9 2.355(6)
Fe2 P6 2.366(4)
Fe2 P7 2.356(5)
Cl5 C87 1.71(2)
I1 Cu2 2.664(2)
I1 Cu1 2.631(2)
Cl3 C99 1.74(2)
C70 H70 0.9300
C70 C69 1.38(2)
C70 C71 1.38(2)
Cl6 C88 1.72(2)
C14 C13 1.43(2)
C14 C15 1.42(3)
C14 C19 1.51(2)
I2 Cu3 2.667(2)
I2 Cu2 2.668(2)
C9 H9A 0.9600
C9 H9B 0.9600
C9 H9C 0.9600
C9 C4 1.47(3)
C81 H81 0.9300
C81 C80 1.39(2)
C81 C82 1.38(3)
Cu3 P13 2.283(4)
Cu3 P6 2.332(4)
Cu3 P14 2.288(4)
C2 C1 1.44(3)
C2 C7 1.52(3)
C2 Fe1 2.08(2)
C2 C3 1.42(2)
C45 H45 0.9300
C45 C44 1.36(2)
C45 C46 1.39(3)
Cl2 C85 1.84(4)
C39 H39 0.9300
C39 C38 1.36(2)
C39 C40 1.38(2)
C64 H64 0.9300
C64 C63 1.38(2)
C64 C65 1.36(2)
C53 H53 0.9300
C53 C52 1.44(3)
C53 C54 1.37(2)
C80 H80 0.9300
C80 C79 1.36(2)
C33 H33 0.9300
C33 C32 1.37(3)
C33 C34 1.35(3)
C76 H76 0.9300
C76 C75 1.35(2)
C76 C77 1.40(3)
C12 C13 1.44(3)
C12 C11 1.40(2)
C12 C17 1.48(2)
C1 C5 1.40(2)
C1 C6 1.47(3)
C1 Fe1 2.109(17)
C13 C18 1.47(3)
C28 H28 0.9300
C28 C27 1.36(3)
C28 C29 1.35(3)
P16 Cu1 2.262(4)
P16 C24 1.828(13)
P16 C73 1.826(14)
P16 C79 1.824(14)
P10 P9 2.131(8)
P10 P6 2.106(7)
C48 H48 0.9300
C48 C43 1.35(2)
C48 C47 1.40(2)
Cu2 P12 2.242(4)
Cu2 P15 2.251(4)
P13 C43 1.809(15)
P13 C22 1.848(15)
P13 C49 1.824(15)
Cl1 C85 1.85(4)
C56 H56 0.9300
C56 C55 1.40(2)
C56 C57 1.35(2)
Cu1 P1 2.407(5)
Cu1 P11 2.260(4)
C72 H72 0.9300
C72 C67 1.400(19)
C72 C71 1.401(19)
C99 H99A 0.9700
C99 H99B 0.9700
C99 Cl4 1.73(2)
C44 H44 0.9300
C44 C43 1.39(2)
C5 Fe1 2.114(17)
C5 C10 1.50(3)
C5 C4 1.45(2)
C52 H52 0.9300
C52 C51 1.35(2)
C6 H6A 0.9600
C6 H6B 0.9600
C6 H6C 0.9600
C60 H60 0.9300
C60 C55 1.39(2)
C60 C59 1.43(2)
C7 H7A 0.9600
C7 H7B 0.9600
C7 H7C 0.9600
C68 H68 0.9300
C68 C67 1.376(19)
C68 C69 1.39(2)
C8 H8A 0.9600
C8 H8B 0.9600
C8 H8C 0.9600
C8 C3 1.49(3)
P12 C21 1.840(13)
P12 C22 1.833(14)
P12 C37 1.810(14)
Fe1 P1 2.385(5)
Fe1 P2 2.360(5)
Fe1 P3 2.364(6)
Fe1 P4 2.358(5)
Fe1 P5 2.357(5)
Fe1 C3 2.101(18)
Fe1 C4 2.149(18)
C42 H42 0.9300
C42 C37 1.40(2)
C42 C41 1.39(2)
C10 H10A 0.9600
C10 H10B 0.9600
C10 H10C 0.9600
C46 H46 0.9300
C46 C47 1.35(3)
C11 C15 1.43(2)
C11 C16 1.49(3)
C50 H50 0.9300
C50 C49 1.39(2)
C50 C51 1.38(2)
P1 P2 2.114(6)
P1 P5 2.101(6)
C54 H54 0.9300
C54 C49 1.39(2)
P2 P3 2.105(7)
C58 H58 0.9300
C58 C57 1.38(3)
C58 C59 1.36(3)
P3 P4 2.111(8)
C62 H62 0.9300
C62 C61 1.39(2)
C62 C63 1.38(2)
C15 C20 1.51(3)
C66 H66 0.9300
C66 C61 1.43(2)
C66 C65 1.36(2)
C16 H16A 0.9600
C16 H16B 0.9600
C16 H16C 0.9600
P11 C21 1.834(15)
P11 C25 1.846(15)
P11 C31 1.816(14)
C17 H17A 0.9600
C17 H17B 0.9600
C17 H17C 0.9600
C74 H74 0.9300
C74 C73 1.37(2)
C74 C75 1.40(2)
C18 H18A 0.9600
C18 H18B 0.9600
C18 H18C 0.9600
C78 H78 0.9300
C78 C73 1.41(2)
C78 C77 1.41(2)
C19 H19A 0.9600
C19 H19B 0.9600
C19 H19C 0.9600
P15 C23 1.834(14)
P15 C24 1.842(13)
P15 C67 1.815(14)
C20 H20A 0.9600
C20 H20B 0.9600
C20 H20C 0.9600
C21 H21A 0.9700
C21 H21B 0.9700
P8 P9 2.086(10)
P8 P7 2.102(7)
C22 H22A 0.9700
C22 H22B 0.9700
C47 H47 0.9300
C23 H23A 0.9700
C23 H23B 0.9700
C23 P14 1.850(14)
C24 H24A 0.9700
C24 H24B 0.9700
C51 H51 0.9300
C25 C26 1.36(2)
C25 C30 1.40(2)
C26 H26 0.9300
C26 C27 1.38(2)
C55 P14 1.826(14)
C27 H27 0.9300
C57 H57 0.9300
C82 H82 0.9300
C82 C83 1.29(3)
C59 H59 0.9300
C83 H83 0.9300
C83 C84 1.42(3)
C61 P14 1.823(14)
C85 H85A 0.9700
C85 H85B 0.9700
C63 H63 0.9300
P4 P5 2.097(7)
C65 H65 0.9300
P6 P7 2.124(6)
C69 H69 0.9300
C87 H87A 0.9700
C87 H87B 0.9700
C87 Cl8 1.731(19)
C71 H71 0.9300
C35 H35 0.9300
C35 C36 1.42(2)
C35 C34 1.33(3)
C36 H36 0.9300
C36 C31 1.39(2)
C75 H75 0.9300
C37 C38 1.410(19)
C77 H77 0.9300
C38 H38 0.9300
C79 C84 1.36(2)
C40 H40 0.9300
C40 C41 1.38(2)
C41 H41 0.9300
C84 H84 0.9300
C29 H29 0.9300
C29 C30 1.44(2)
C88 H88A 0.9700
C88 H88B 0.9700
C88 Cl7 1.71(2)
C30 H30 0.9300
C3 C4 1.43(3)
C31 C32 1.37(2)
C32 H32 0.9300
C34 H34 0.9300

loop_
_geom_torsion_atom_site_label_1
_geom_torsion_atom_site_label_2
_geom_torsion_atom_site_label_3
_geom_torsion_atom_site_label_4
_geom_torsion
Fe2 C14 C13 C12 57.8(12)
Fe2 C14 C13 C18 -124(2)
Fe2 C14 C15 C11 -58.9(11)
Fe2 C14 C15 C20 121(2)
Fe2 C12 C13 C14 -59.1(12)
Fe2 C12 C13 C18 123(2)
Fe2 C12 C11 C15 60.4(12)
Fe2 C12 C11 C16 -121.3(17)
Fe2 C11 C15 C14 59.7(12)
Fe2 C11 C15 C20 -119.9(19)
C81 C80 C79 P16 172.5(16)
C81 C80 C79 C84 -6(3)
C81 C82 C83 C84 2(3)
Cu3 P13 C43 C48 19.5(15)
Cu3 P13 C43 C44 -166.3(11)
Cu3 P13 C22 P12 -54.4(9)
Cu3 P13 C49 C50 88.9(12)
Cu3 P13 C49 C54 -87.8(14)
C2 C1 C5 Fe1 -58.8(14)
C2 C1 C5 C10 176.9(19)
C2 C1 C5 C4 2(2)
C2 C3 C4 C9 -177(2)
C2 C3 C4 C5 0(2)
C2 C3 C4 Fe1 59.3(14)
C45 C44 C43 C48 1(3)
C45 C44 C43 P13 -173.1(14)
C45 C46 C47 C48 2(3)
C39 C40 C41 C42 2(3)
C53 C52 C51 C50 1(3)
C53 C54 C49 P13 175.4(16)
C53 C54 C49 C50 -1(3)
C80 C81 C82 C83 -4(3)
C80 C79 C84 C83 4(3)
C12 C11 C15 Fe2 -59.4(11)
C12 C11 C15 C14 0.3(19)
C12 C11 C15 C20 -179.3(17)
C1 C2 C3 C8 -177(2)
C1 C2 C3 Fe1 62.5(14)
C1 C2 C3 C4 1(2)
C1 C5 C4 C9 176.1(18)
C1 C5 C4 Fe1 -60.6(13)
C1 C5 C4 C3 -1(2)
C13 C14 C15 Fe2 60.6(12)
C13 C14 C15 C11 2(2)
C13 C14 C15 C20 -178.8(18)
C13 C12 C11 Fe2 -62.6(11)
C13 C12 C11 C15 -2.2(18)
C13 C12 C11 C16 176.1(16)
C28 C29 C30 C25 -5(3)
P16 C79 C84 C83 -174.5(14)
Cu2 P12 C21 P11 -56.3(9)
Cu2 P12 C22 P13 55.9(9)
Cu2 P12 C37 C42 -8.3(13)
Cu2 P12 C37 C38 174.0(10)
Cu2 P15 C23 P14 -58.9(8)
Cu2 P15 C24 P16 51.5(9)
Cu2 P15 C67 C72 170.9(10)
Cu2 P15 C67 C68 -11.6(14)
C56 C55 P14 Cu3 -65.9(13)
C56 C55 P14 C23 168.8(12)
C56 C55 P14 C61 63.4(13)
Cu1 P16 C24 P15 -54.1(9)
Cu1 P16 C73 C74 -0.6(14)
Cu1 P16 C73 C78 179.9(10)
Cu1 P16 C79 C80 -82.9(15)
Cu1 P16 C79 C84 95.8(14)
Cu1 P11 C21 P12 52.7(9)
Cu1 P11 C25 C26 107.8(15)
Cu1 P11 C25 C30 -61.4(15)
Cu1 P11 C31 C36 -23.0(15)
Cu1 P11 C31 C32 158.3(13)
C44 C45 C46 C47 -3(3)
C52 C53 C54 C49 3(3)
C6 C1 C5 Fe1 125(2)
C6 C1 C5 C10 1(3)
C6 C1 C5 C4 -173.5(18)
C60 C55 P14 Cu3 114.9(14)
C60 C55 P14 C23 -10.4(15)
C60 C55 P14 C61 -115.8(15)
C7 C2 C1 C5 -180(2)
C7 C2 C1 C6 -4(4)
C7 C2 C1 Fe1 120(2)
C7 C2 C3 C8 0(4)
C7 C2 C3 Fe1 -120(2)
C7 C2 C3 C4 179(2)
C8 C3 C4 C9 1(3)
C8 C3 C4 C5 178.8(19)
C8 C3 C4 Fe1 -122(2)
P12 C37 C38 C39 -177.4(11)
Fe1 C2 C1 C5 60.1(13)
Fe1 C2 C1 C6 -123.9(19)
Fe1 C2 C3 C8 120(2)
Fe1 C2 C3 C4 -61.0(14)
Fe1 C1 C5 C10 -124.3(19)
Fe1 C1 C5 C4 61.2(13)
Fe1 C5 C4 C9 -123.3(19)
Fe1 C5 C4 C3 59.1(13)
Fe1 C3 C4 C9 123(2)
Fe1 C3 C4 C5 -59.3(12)
C42 C37 C38 C39 5(2)
C10 C5 C4 C9 2(3)
C10 C5 C4 Fe1 125.1(19)
C10 C5 C4 C3 -175.9(18)
C46 C45 C44 C43 1(3)
C11 C12 C13 Fe2 62.3(11)
C11 C12 C13 C14 3.2(19)
C11 C12 C13 C18 -175.0(19)
C54 C53 C52 C51 -3(3)
C62 C61 P14 Cu3 -23.2(14)
C62 C61 P14 C23 105.0(12)
C62 C61 P14 C55 -150.9(12)
C15 C14 C13 Fe2 -60.8(12)
C15 C14 C13 C12 -3(2)
C15 C14 C13 C18 175.2(19)
C66 C61 P14 Cu3 159.4(11)
C66 C61 P14 C23 -72.4(13)
C66 C61 P14 C55 31.7(14)
C16 C11 C15 Fe2 122.2(16)
C16 C11 C15 C14 -178.1(16)
C16 C11 C15 C20 2(3)
P11 C25 C26 C27 -175.4(15)
P11 C25 C30 C29 175.8(15)
P11 C31 C32 C33 -178.3(14)
C17 C12 C13 Fe2 -124.4(17)
C17 C12 C13 C14 176.5(16)
C17 C12 C13 C18 -2(3)
C17 C12 C11 Fe2 124.1(17)
C17 C12 C11 C15 -175.5(16)
C17 C12 C11 C16 3(3)
C19 C14 C13 Fe2 122.5(17)
C19 C14 C13 C12 -179.7(15)
C19 C14 C13 C18 -1(3)
C19 C14 C15 Fe2 -122.8(18)
C19 C14 C15 C11 178.3(16)
C19 C14 C15 C20 -2(3)
P15 C23 P14 Cu3 51.8(9)
P15 C23 P14 C55 177.1(8)
P15 C23 P14 C61 -78.0(9)
C43 C48 C47 C46 1(3)
C43 P13 C22 P12 76.7(10)
C43 P13 C49 C50 -42.4(14)
C43 P13 C49 C54 140.8(14)
C21 P12 C22 P13 176.0(9)
C21 P12 C37 C42 -137.5(12)
C21 P12 C37 C38 44.9(13)
C21 P11 C25 C26 -14.8(17)
C21 P11 C25 C30 175.9(14)
C21 P11 C31 C36 104.4(13)
C21 P11 C31 C32 -74.2(15)
C22 P13 C43 C48 -108.8(14)
C22 P13 C43 C44 65.3(14)
C22 P13 C49 C50 -147.5(12)
C22 P13 C49 C54 35.7(15)
C22 P12 C21 P11 -176.8(9)
C22 P12 C37 C42 123.1(12)
C22 P12 C37 C38 -54.5(13)
C47 C48 C43 P13 172.3(13)
C47 C48 C43 C44 -2(2)
C23 P15 C24 P16 172.3(8)
C23 P15 C67 C72 40.7(13)
C23 P15 C67 C68 -141.7(12)
C49 P13 C43 C48 146.8(13)
C49 P13 C43 C44 -39.0(15)
C49 P13 C22 P12 -176.3(8)
C49 C50 C51 C52 0(3)
C24 P16 C73 C74 -129.6(12)
C24 P16 C73 C78 50.9(13)
C24 P16 C79 C80 39.8(15)
C24 P16 C79 C84 -141.6(14)
C24 P15 C23 P14 179.5(8)
C24 P15 C67 C72 -59.3(13)
C24 P15 C67 C68 118.2(12)
C51 C50 C49 P13 -177.2(12)
C51 C50 C49 C54 0(2)
C25 P11 C21 P12 175.1(9)
C25 P11 C31 C36 -151.8(13)
C25 P11 C31 C32 29.5(16)
C25 C26 C27 C28 6(3)
C26 C25 C30 C29 6(3)
C55 C56 C57 C58 0(3)
C55 C60 C59 C58 0(3)
C27 C28 C29 C30 5(3)
C57 C56 C55 C60 -1(2)
C57 C56 C55 P14 -180.0(14)
C57 C58 C59 C60 0(3)
C82 C81 C80 C79 6(3)
C82 C83 C84 C79 -2(3)
C59 C60 C55 C56 1(3)
C59 C60 C55 P14 179.8(15)
C59 C58 C57 C56 0(3)
C61 C62 C63 C64 2(2)
C61 C66 C65 C64 -3(3)
C63 C64 C65 C66 4(3)
C63 C62 C61 C66 -2(2)
C63 C62 C61 P14 -179.5(12)
C65 C64 C63 C62 -3(3)
C65 C66 C61 C62 3(2)
C65 C66 C61 P14 179.9(13)
C67 C72 C71 C70 -2(2)
C67 C68 C69 C70 1(2)
C67 P15 C23 P14 73.9(9)
C67 P15 C24 P16 -80.3(9)
C69 C70 C71 C72 1(2)
C69 C68 C67 C72 -2(2)
C69 C68 C67 P15 -179.7(12)
C71 C70 C69 C68 0(2)
C71 C72 C67 C68 3(2)
C71 C72 C67 P15 -179.6(11)
C35 C36 C31 P11 -179.9(14)
C35 C36 C31 C32 -1(3)
C73 P16 C24 P15 76.5(9)
C73 P16 C79 C80 149.0(14)
C73 P16 C79 C84 -32.3(15)
C73 C74 C75 C76 1(3)
C73 C78 C77 C76 -2(3)
C36 C35 C34 C33 -3(3)
C36 C31 C32 C33 3(3)
C75 C76 C77 C78 2(3)
C75 C74 C73 P16 179.0(13)
C75 C74 C73 C78 -1(2)
C37 P12 C21 P11 75.8(9)
C37 P12 C22 P13 -77.9(9)
C37 C42 C41 C40 -1(3)
C77 C76 C75 C74 -1(3)
C77 C78 C73 P16 -178.4(13)
C77 C78 C73 C74 2(2)
C38 C39 C40 C41 0(2)
C79 P16 C24 P15 -175.2(8)
C79 P16 C73 C74 124.4(13)
C79 P16 C73 C78 -55.1(14)
C40 C39 C38 C37 -3(2)
C41 C42 C37 P12 179.4(12)
C41 C42 C37 C38 -3(2)
C29 C28 C27 C26 -5(3)
C30 C25 C26 C27 -6(3)
C3 C2 C1 C5 -2(2)
C3 C2 C1 C6 173.6(18)
C3 C2 C1 Fe1 -62.5(14)
C31 P11 C21 P12 -76.4(10)
C31 P11 C25 C26 -121.8(16)
C31 P11 C25 C30 69.0(15)
C32 C33 C34 C35 5(3)
C34 C33 C32 C31 -5(3)
C34 C35 C36 C31 1(3)
